data_7035723
loop_
_publ_author_name
'Sun, Ying-Ji'
'Huang, Qian-Qian'
'Li, Pei'
'Zhang, Jian-Jun'

_publ_section_title
;
 Catalytic dioxygenation of flavonol by M(II)-complexes (M = Mn, Fe, Co,
 Ni, Cu and Zn) - mimicking the M(II)-substituted quercetin
 2,3-dioxygenase.
;
_journal_issue 31
_journal_name_full 'Dalton transactions (Cambridge, England : 2003)'
_journal_page_first 13926
_journal_page_last 13938
_journal_paper_doi 10.1039/c5dt01760b
_journal_volume 44
_journal_year 2015
_chemical_formula_sum 'C44 H48 Cl2 N6 Ni2 O8'
_chemical_formula_weight 977.20
_chemical_name_systematic
; 
 ? 
;
_space_group_IT_number 14
_symmetry_cell_setting monoclinic
_symmetry_space_group_name_Hall '-P 2ybc'
_symmetry_space_group_name_H-M 'P 1 21/c 1'
_atom_sites_solution_hydrogens geom
_atom_sites_solution_primary direct
_atom_sites_solution_secondary difmap
_audit_creation_method SHELXL-97
_audit_update_record
;
2015-04-24 deposited with the CCDC.
2015-06-24 downloaded from the CCDC.
;
_cell_angle_alpha 90.00
_cell_angle_beta 123.009(3)
_cell_angle_gamma 90.00
_cell_formula_units_Z 2
_cell_length_a 13.6889(7)
_cell_length_b 13.9132(7)
_cell_length_c 15.1302(6)
_cell_measurement_reflns_used 7708
_cell_measurement_temperature 296(2)
_cell_measurement_theta_max 27.019
_cell_measurement_theta_min 2.172
_cell_volume 2416.5(2)
_computing_cell_refinement 'Bruker SMART'
_computing_data_collection 'Bruker SMART'
_computing_data_reduction 'Bruker SAINT'
_computing_molecular_graphics 'Bruker SHELXTL'
_computing_publication_material 'Bruker SHELXTL'
_computing_structure_refinement 'SHELXL-97 (Sheldrick, 1997)'
_computing_structure_solution 'SHELXS-97 (Sheldrick, 1990)'
_diffrn_ambient_temperature 296(2)
_diffrn_measured_fraction_theta_full 0.999
_diffrn_measured_fraction_theta_max 0.999
_diffrn_measurement_device_type 'CCD area detector'
_diffrn_measurement_method 'phi and omega scans'
_diffrn_radiation_monochromator graphite
_diffrn_radiation_source 'fine-focus sealed tube'
_diffrn_radiation_type MoK\a
_diffrn_radiation_wavelength 0.71073
_diffrn_reflns_av_R_equivalents 0.0225
_diffrn_reflns_av_unetI/netI 0.0136
_diffrn_reflns_limit_h_max 16
_diffrn_reflns_limit_h_min -9
_diffrn_reflns_limit_k_max 12
_diffrn_reflns_limit_k_min -16
_diffrn_reflns_limit_l_max 17
_diffrn_reflns_limit_l_min -17
_diffrn_reflns_number 21800
_diffrn_reflns_theta_full 25.00
_diffrn_reflns_theta_max 25.00
_diffrn_reflns_theta_min 2.17
_exptl_absorpt_coefficient_mu 0.944
_exptl_absorpt_correction_T_max 0.7457
_exptl_absorpt_correction_T_min 0.6689
_exptl_absorpt_correction_type multi-scan
_exptl_absorpt_process_details 'SADABS (Sheldrick, 1996)'
_exptl_crystal_colour light-blue
_exptl_crystal_density_diffrn 1.343
_exptl_crystal_density_method 'not measured'
_exptl_crystal_description block
_exptl_crystal_F_000 1016
_exptl_crystal_size_max 0.15
_exptl_crystal_size_mid 0.12
_exptl_crystal_size_min 0.10
_platon_squeeze_details
;
;
_refine_diff_density_max 0.348
_refine_diff_density_min -0.291
_refine_diff_density_rms 0.044
_refine_ls_extinction_method none
_refine_ls_goodness_of_fit_ref 1.035
_refine_ls_hydrogen_treatment mixed
_refine_ls_matrix_type full
_refine_ls_number_parameters 283
_refine_ls_number_reflns 4255
_refine_ls_number_restraints 1
_refine_ls_restrained_S_all 1.035
_refine_ls_R_factor_all 0.0337
_refine_ls_R_factor_gt 0.0299
_refine_ls_shift/su_max 0.001
_refine_ls_shift/su_mean 0.000
_refine_ls_structure_factor_coef Fsqd
_refine_ls_weighting_details 'calc w=1/[\s^2^(Fo^2^)+(0.0330P)^2^+1.7202P] where P=(Fo^2^+2Fc^2^)/3'
_refine_ls_weighting_scheme calc
_refine_ls_wR_factor_gt 0.0729
_refine_ls_wR_factor_ref 0.0758
_reflns_number_gt 3883
_reflns_number_total 4255
_reflns_threshold_expression >2sigma(I)
_cod_data_source_file c5dt01760b2.cif
_cod_data_source_block p
_cod_depositor_comments
;
The following automatic conversions were performed:

'_exptl_absorpt_correction_type' value 'multi scan' changed to
'multi-scan' according to
/usr/data/users/saulius/crontab/automatic-downloads/rss-feeds/RSC/lib/dictionaries/cif_core.dic
dictionary named 'cif_core.dic' version 2.4.2 from 2011-04-26.

Automatic conversion script
Id: cif_fix_values 3271 2015-04-21 07:52:19Z andrius 

 Adding full bibliography for 7035720--7035724.cif.
;
_cod_original_sg_symbol_H-M P21/c
_cod_database_code 7035723

loop_
_symmetry_equiv_pos_as_xyz
'x, y, z'
'-x, y+1/2, -z+1/2'
'-x, -y, -z'
'x, -y-1/2, z-1/2'

loop_
_atom_site_label
_atom_site_type_symbol
_atom_site_fract_x
_atom_site_fract_y
_atom_site_fract_z
_atom_site_U_iso_or_equiv
_atom_site_adp_type
_atom_site_occupancy
_atom_site_symmetry_multiplicity
_atom_site_calc_flag
_atom_site_refinement_flags
Ni1 Ni 0.34625(2) 0.607348(17) 0.448485(18) 0.02891(9) Uani 1 1 d .
O1 O 0.37496(11) 0.46581(10) 0.43007(10) 0.0336(3) Uani 1 1 d .
O2 O 0.50178(12) 0.35509(10) 0.53751(12) 0.0402(3) Uani 1 1 d .
O4 O 0.32787(13) 0.75563(11) 0.47006(13) 0.0460(4) Uani 1 1 d D
H4B H 0.278(2) 0.7884(19) 0.4218(19) 0.055 Uiso 1 1 d D
O3 O 0.11421(14) 0.26855(13) 0.63036(15) 0.0588(5) Uani 1 1 d .
N1 N 0.17953(13) 0.57535(12) 0.41702(12) 0.0315(3) Uani 1 1 d .
N2 N 0.24795(15) 0.62263(13) 0.28556(13) 0.0379(4) Uani 1 1 d .
N3 N 0.38849(14) 0.58944(12) 0.60183(13) 0.0321(4) Uani 1 1 d .
C1 C 0.09591(17) 0.62971(16) 0.31961(17) 0.0402(5) Uani 1 1 d .
H1A H 0.0941 0.6965 0.3370 0.048 Uiso 1 1 calc R
H1B H 0.0183 0.6033 0.2883 0.048 Uiso 1 1 calc R
C2 C 0.13248(18) 0.62305(16) 0.24249(17) 0.0418(5) Uani 1 1 d .
C3 C 0.0537(2) 0.6199(2) 0.1351(2) 0.0641(7) Uani 1 1 d .
H3A H -0.0259 0.6197 0.1068 0.077 Uiso 1 1 calc R
C4 C 0.0954(3) 0.6171(3) 0.0702(2) 0.0777(9) Uani 1 1 d .
H4A H 0.0439 0.6152 -0.0026 0.093 Uiso 1 1 calc R
C5 C 0.2130(3) 0.6173(2) 0.1135(2) 0.0671(8) Uani 1 1 d .
H5A H 0.2423 0.6158 0.0707 0.081 Uiso 1 1 calc R
C6 C 0.2871(2) 0.61964(18) 0.22155(18) 0.0479(6) Uani 1 1 d .
H6A H 0.3671 0.6191 0.2510 0.057 Uiso 1 1 calc R
C7 C 0.17825(18) 0.60872(16) 0.50893(17) 0.0403(5) Uani 1 1 d .
H7A H 0.1181 0.5748 0.5117 0.048 Uiso 1 1 calc R
H7B H 0.1602 0.6768 0.5017 0.048 Uiso 1 1 calc R
C8 C 0.29530(18) 0.59132(15) 0.61001(17) 0.0382(5) Uani 1 1 d .
C9 C 0.3059(2) 0.5793(2) 0.7050(2) 0.0574(7) Uani 1 1 d .
H9A H 0.2405 0.5810 0.7090 0.069 Uiso 1 1 calc R
C10 C 0.4154(3) 0.5646(2) 0.7946(2) 0.0663(8) Uani 1 1 d .
H10A H 0.4245 0.5569 0.8597 0.080 Uiso 1 1 calc R
C11 C 0.5109(2) 0.56153(19) 0.78669(18) 0.0519(6) Uani 1 1 d .
H11A H 0.5852 0.5512 0.8460 0.062 Uiso 1 1 calc R
C12 C 0.49412(18) 0.57396(15) 0.68951(16) 0.0381(5) Uani 1 1 d .
H12A H 0.5585 0.5716 0.6840 0.046 Uiso 1 1 calc R
C13 C 0.15007(16) 0.47064(14) 0.39373(15) 0.0341(4) Uani 1 1 d .
H13A H 0.1671 0.4510 0.3420 0.041 Uiso 1 1 calc R
H13B H 0.0668 0.4633 0.3615 0.041 Uiso 1 1 calc R
C14 C 0.21183(16) 0.40270(14) 0.48614(15) 0.0312(4) Uani 1 1 d .
C15 C 0.14566(17) 0.36513(16) 0.52216(18) 0.0398(5) Uani 1 1 d .
H15A H 0.0686 0.3847 0.4900 0.048 Uiso 1 1 calc R
C16 C 0.19014(18) 0.29980(16) 0.60395(18) 0.0408(5) Uani 1 1 d .
C17 C 0.30491(19) 0.27020(17) 0.65308(18) 0.0447(5) Uani 1 1 d .
H17A H 0.3368 0.2276 0.7095 0.054 Uiso 1 1 calc R
C18 C 0.37120(18) 0.30531(16) 0.61645(17) 0.0406(5) Uani 1 1 d .
H18A H 0.4477 0.2842 0.6485 0.049 Uiso 1 1 calc R
C19 C 0.32854(16) 0.37046(14) 0.53418(15) 0.0314(4) Uani 1 1 d .
C22 C 0.4242(2) 0.81281(19) 0.5419(2) 0.0645(7) Uani 1 1 d .
H20A H 0.3987 0.8774 0.5403 0.097 Uiso 1 1 calc R
H20B H 0.4803 0.8129 0.5224 0.097 Uiso 1 1 calc R
H20C H 0.4593 0.7870 0.6116 0.097 Uiso 1 1 calc R
C21 C 0.1510(2) 0.1907(2) 0.7032(2) 0.0659(8) Uani 1 1 d .
H21A H 0.0908 0.1758 0.7153 0.099 Uiso 1 1 calc R
H21B H 0.2206 0.2086 0.7685 0.099 Uiso 1 1 calc R
H21C H 0.1663 0.1354 0.6746 0.099 Uiso 1 1 calc R
C20 C 0.40711(16) 0.40054(13) 0.49811(15) 0.0305(4) Uani 1 1 d .
Cl1 Cl 0.13160(5) 0.88763(5) 0.32270(6) 0.06069(18) Uani 1 1 d .

loop_
_atom_site_aniso_label
_atom_site_aniso_U_11
_atom_site_aniso_U_22
_atom_site_aniso_U_33
_atom_site_aniso_U_23
_atom_site_aniso_U_13
_atom_site_aniso_U_12
Ni1 0.02255(13) 0.03441(15) 0.03195(14) 0.00181(10) 0.01625(11) 0.00269(9)
O1 0.0328(7) 0.0370(7) 0.0376(7) 0.0017(6) 0.0235(6) 0.0044(6)
O2 0.0305(7) 0.0385(8) 0.0607(9) 0.0087(7) 0.0307(7) 0.0059(6)
O4 0.0337(8) 0.0384(8) 0.0537(9) 0.0010(7) 0.0159(7) 0.0062(6)
O3 0.0464(9) 0.0708(11) 0.0765(12) 0.0263(9) 0.0447(9) 0.0053(8)
N1 0.0241(8) 0.0365(9) 0.0349(9) 0.0020(7) 0.0168(7) 0.0030(7)
N2 0.0322(9) 0.0441(10) 0.0358(9) 0.0066(7) 0.0175(8) 0.0038(7)
N3 0.0305(8) 0.0349(9) 0.0337(8) -0.0034(7) 0.0193(7) -0.0007(7)
C1 0.0246(10) 0.0463(12) 0.0437(12) 0.0085(9) 0.0147(9) 0.0074(9)
C2 0.0324(11) 0.0449(12) 0.0427(12) 0.0103(9) 0.0171(10) 0.0054(9)
C3 0.0399(13) 0.093(2) 0.0424(14) 0.0132(13) 0.0116(11) 0.0028(13)
C4 0.0641(19) 0.116(3) 0.0362(14) 0.0135(15) 0.0165(13) 0.0005(17)
C5 0.0667(18) 0.100(2) 0.0421(14) 0.0107(14) 0.0342(14) 0.0020(16)
C6 0.0437(13) 0.0622(15) 0.0422(12) 0.0080(11) 0.0262(11) 0.0019(11)
C7 0.0342(11) 0.0488(13) 0.0483(12) -0.0052(10) 0.0291(10) 0.0004(9)
C8 0.0379(11) 0.0426(12) 0.0426(11) -0.0066(9) 0.0275(10) -0.0024(9)
C9 0.0533(15) 0.0860(19) 0.0507(14) -0.0113(13) 0.0398(13) -0.0085(13)
C10 0.0716(18) 0.098(2) 0.0394(13) -0.0083(14) 0.0369(14) -0.0114(16)
C11 0.0486(13) 0.0651(16) 0.0341(11) -0.0018(11) 0.0173(11) -0.0041(12)
C12 0.0347(11) 0.0412(11) 0.0361(11) -0.0038(9) 0.0179(9) -0.0037(9)
C13 0.0238(9) 0.0391(11) 0.0357(10) -0.0006(8) 0.0139(8) -0.0036(8)
C14 0.0253(9) 0.0329(10) 0.0360(10) -0.0018(8) 0.0170(8) -0.0022(8)
C15 0.0261(10) 0.0451(12) 0.0502(12) 0.0051(10) 0.0222(9) 0.0012(9)
C16 0.0354(11) 0.0454(12) 0.0512(13) 0.0050(10) 0.0299(10) -0.0030(9)
C17 0.0369(11) 0.0501(13) 0.0494(13) 0.0136(10) 0.0250(10) 0.0045(10)
C18 0.0286(10) 0.0425(12) 0.0497(12) 0.0075(10) 0.0207(9) 0.0042(9)
C19 0.0262(9) 0.0332(10) 0.0368(10) -0.0023(8) 0.0184(8) -0.0014(8)
C22 0.0446(14) 0.0506(15) 0.0828(19) -0.0134(14) 0.0248(14) -0.0025(11)
C21 0.0582(16) 0.0745(19) 0.0749(18) 0.0272(15) 0.0427(15) -0.0037(14)
C20 0.0244(9) 0.0324(10) 0.0367(10) -0.0059(8) 0.0180(8) -0.0024(8)
Cl1 0.0426(3) 0.0579(4) 0.0714(4) 0.0217(3) 0.0245(3) 0.0096(3)

loop_
_atom_type_symbol
_atom_type_description
_atom_type_scat_dispersion_real
_atom_type_scat_dispersion_imag
_atom_type_scat_source
C C 0.0033 0.0016 'International Tables Vol C Tables 4.2.6.8 and 6.1.1.4'
H H 0.0000 0.0000 'International Tables Vol C Tables 4.2.6.8 and 6.1.1.4'
Cl Cl 0.1484 0.1585 'International Tables Vol C Tables 4.2.6.8 and 6.1.1.4'
N N 0.0061 0.0033 'International Tables Vol C Tables 4.2.6.8 and 6.1.1.4'
Ni Ni 0.3393 1.1124 'International Tables Vol C Tables 4.2.6.8 and 6.1.1.4'
O O 0.0106 0.0060 'International Tables Vol C Tables 4.2.6.8 and 6.1.1.4'

loop_
_geom_angle_atom_site_label_1
_geom_angle_atom_site_label_2
_geom_angle_atom_site_label_3
_geom_angle
_geom_angle_site_symmetry_1
_geom_angle_site_symmetry_3
O2 Ni1 O1 90.00(5) 3_666 .
O2 Ni1 N3 105.48(6) 3_666 .
O1 Ni1 N3 94.53(6) . .
O2 Ni1 N2 93.54(6) 3_666 .
O1 Ni1 N2 89.15(6) . .
N3 Ni1 N2 160.61(7) . .
O2 Ni1 N1 173.59(6) 3_666 .
O1 Ni1 N1 91.75(6) . .
N3 Ni1 N1 80.53(6) . .
N2 Ni1 N1 80.33(6) . .
O2 Ni1 O4 86.26(6) 3_666 .
O1 Ni1 O4 176.21(6) . .
N3 Ni1 O4 85.93(7) . .
N2 Ni1 O4 91.64(7) . .
N1 Ni1 O4 92.03(6) . .
C20 O1 Ni1 125.97(12) . .
C20 O2 Ni1 130.32(13) . 3_666
C22 O4 Ni1 121.76(14) . .
C16 O3 C21 117.43(18) . .
C7 N1 C1 112.08(16) . .
C7 N1 C13 112.77(16) . .
C1 N1 C13 107.29(15) . .
C7 N1 Ni1 106.73(12) . .
C1 N1 Ni1 105.67(12) . .
C13 N1 Ni1 112.14(11) . .
C6 N2 C2 118.61(19) . .
C6 N2 Ni1 126.80(15) . .
C2 N2 Ni1 114.00(14) . .
C12 N3 C8 118.41(18) . .
C12 N3 Ni1 128.06(14) . .
C8 N3 Ni1 113.50(13) . .
N1 C1 C2 109.62(16) . .
N2 C2 C3 122.0(2) . .
N2 C2 C1 115.20(19) . .
C3 C2 C1 122.7(2) . .
C2 C3 C4 118.7(3) . .
C5 C4 C3 119.6(3) . .
C4 C5 C6 118.9(3) . .
N2 C6 C5 122.2(2) . .
N1 C7 C8 110.62(16) . .
N3 C8 C9 121.9(2) . .
N3 C8 C7 116.36(18) . .
C9 C8 C7 121.7(2) . .
C8 C9 C10 118.9(2) . .
C11 C10 C9 119.6(2) . .
C12 C11 C10 118.5(2) . .
N3 C12 C11 122.7(2) . .
N1 C13 C14 116.57(16) . .
C15 C14 C19 118.21(18) . .
C15 C14 C13 116.34(17) . .
C19 C14 C13 125.34(17) . .
C16 C15 C14 122.41(19) . .
O3 C16 C15 115.81(18) . .
O3 C16 C17 124.6(2) . .
C15 C16 C17 119.62(19) . .
C18 C17 C16 118.6(2) . .
C17 C18 C19 122.88(19) . .
C18 C19 C14 118.20(18) . .
C18 C19 C20 118.19(17) . .
C14 C19 C20 123.58(17) . .
O1 C20 O2 124.00(18) . .
O1 C20 C19 119.75(16) . .
O2 C20 C19 116.22(17) . .

loop_
_geom_bond_atom_site_label_1
_geom_bond_atom_site_label_2
_geom_bond_distance
_geom_bond_site_symmetry_2
Ni1 O2 2.0410(13) 3_666
Ni1 O1 2.0565(13) .
Ni1 N3 2.0779(16) .
Ni1 N2 2.0781(17) .
Ni1 N1 2.1094(15) .
Ni1 O4 2.1249(16) .
O1 C20 1.259(2) .
O2 C20 1.262(2) .
O2 Ni1 2.0410(13) 3_666
O4 C22 1.411(3) .
O3 C16 1.372(2) .
O3 C21 1.427(3) .
N1 C7 1.475(3) .
N1 C1 1.489(2) .
N1 C13 1.502(3) .
N2 C6 1.339(3) .
N2 C2 1.342(3) .
N3 C12 1.344(3) .
N3 C8 1.347(3) .
C1 C2 1.502(3) .
C2 C3 1.377(3) .
C3 C4 1.378(4) .
C4 C5 1.367(4) .
C5 C6 1.377(3) .
C7 C8 1.515(3) .
C8 C9 1.374(3) .
C9 C10 1.383(4) .
C10 C11 1.376(4) .
C11 C12 1.370(3) .
C13 C14 1.508(3) .
C14 C15 1.389(3) .
C14 C19 1.420(3) .
C15 C16 1.381(3) .
C16 C17 1.385(3) .
C17 C18 1.385(3) .
C18 C19 1.386(3) .
C19 C20 1.506(3) .

loop_
_platon_squeeze_void_nr
_platon_squeeze_void_average_x
_platon_squeeze_void_average_y
_platon_squeeze_void_average_z
_platon_squeeze_void_volume
_platon_squeeze_void_count_electrons
_platon_squeeze_void_content
1 0.267 0.108 0.403 61 17 ' '
2 0.267 0.392 0.903 61 17 ' '
3 0.733 0.608 0.097 61 17 ' '
4 0.733 0.892 0.597 61 17 ' '
